data_7205805
loop_
_publ_author_name
'Singh, Udai P.'
'Kashyap, Sujata'
'Singh, Hari Ji'
'Butcher, Ray J.'

_publ_section_title
;
 Anion directed supramolecular architecture of pyrazole based ionic
 salts
;
_journal_issue 12
_journal_name_full CrystEngComm
_journal_page_first 4110
_journal_paper_doi 10.1039/c0ce00820f
_journal_volume 13
_journal_year 2011
_chemical_formula_moiety 'C15 H13 N2, N O3, H2 O'
_chemical_formula_sum 'C15 H15 N3 O4'
_chemical_formula_weight 301.30
_chemical_name_systematic
;
?
;
_space_group_IT_number 14
_symmetry_cell_setting monoclinic
_symmetry_space_group_name_Hall '-P 2yn'
_symmetry_space_group_name_H-M 'P 1 21/n 1'
_atom_sites_solution_hydrogens geom
_atom_sites_solution_primary direct
_atom_sites_solution_secondary difmap
_audit_creation_method SHELXL-97
_cell_angle_alpha 90.00
_cell_angle_beta 93.3700(10)
_cell_angle_gamma 90.00
_cell_formula_units_Z 4
_cell_length_a 6.2530(2)
_cell_length_b 14.4187(5)
_cell_length_c 15.9581(6)
_cell_measurement_reflns_used 129
_cell_measurement_temperature 123(2)
_cell_measurement_theta_max 28.33
_cell_measurement_theta_min 1.90
_cell_volume 1436.30(9)
_computing_cell_refinement 'Bruker Apex 2'
_computing_data_collection 'Bruker Apex 2'
_computing_data_reduction 'Bruker Apex 2'
_computing_molecular_graphics 'Bruker SHELXTL (Sheldrick, 2008)'
_computing_publication_material 'Bruker SHELXTL'
_computing_structure_refinement 'SHELXL-97 (Sheldrick, 2008)'
_computing_structure_solution 'SHELXS-97 (Sheldrick, 2008)'
_diffrn_ambient_temperature 123(2)
_diffrn_measured_fraction_theta_full 0.994
_diffrn_measured_fraction_theta_max 0.986
_diffrn_measurement_device_type 'Bruker Apex 2 CCD Diffractometer'
_diffrn_measurement_method '\w scans'
_diffrn_radiation_monochromator graphite
_diffrn_radiation_source 'fine-focus sealed tube'
_diffrn_radiation_type MoK\a
_diffrn_radiation_wavelength 0.71073
_diffrn_reflns_av_R_equivalents 0.0448
_diffrn_reflns_av_sigmaI/netI 0.0268
_diffrn_reflns_limit_h_max 8
_diffrn_reflns_limit_h_min -8
_diffrn_reflns_limit_k_max 19
_diffrn_reflns_limit_k_min -19
_diffrn_reflns_limit_l_max 21
_diffrn_reflns_limit_l_min -20
_diffrn_reflns_number 25387
_diffrn_reflns_theta_full 25.00
_diffrn_reflns_theta_max 28.33
_diffrn_reflns_theta_min 3.10
_exptl_absorpt_coefficient_mu 0.103
_exptl_absorpt_correction_T_max 0.976
_exptl_absorpt_correction_T_min 0.973
_exptl_absorpt_correction_type multi-scan
_exptl_absorpt_process_details 'Sadabs (Sheldrick, 1996)'
_exptl_crystal_colour colourless
_exptl_crystal_density_diffrn 1.393
_exptl_crystal_density_method 'not measured'
_exptl_crystal_description block
_exptl_crystal_F_000 632
_exptl_crystal_size_max 0.27
_exptl_crystal_size_mid 0.25
_exptl_crystal_size_min 0.24
_refine_diff_density_max 0.260
_refine_diff_density_min -0.265
_refine_diff_density_rms 0.042
_refine_ls_extinction_method none
_refine_ls_goodness_of_fit_ref 1.034
_refine_ls_hydrogen_treatment mixed
_refine_ls_matrix_type full
_refine_ls_number_parameters 205
_refine_ls_number_reflns 3530
_refine_ls_number_restraints 3
_refine_ls_restrained_S_all 1.034
_refine_ls_R_factor_all 0.0498
_refine_ls_R_factor_gt 0.0372
_refine_ls_shift/su_max 0.000
_refine_ls_shift/su_mean 0.000
_refine_ls_structure_factor_coef Fsqd
_refine_ls_weighting_details 'calc w=1/[\s^2^(Fo^2^)+(0.0487P)^2^+0.4554P] where P=(Fo^2^+2Fc^2^)/3'
_refine_ls_weighting_scheme calc
_refine_ls_wR_factor_gt 0.0939
_refine_ls_wR_factor_ref 0.1026
_reflns_number_gt 2868
_reflns_number_total 3530
_reflns_threshold_expression >2sigma(I)
_cod_data_source_file c0ce00820f.txt
_cod_data_source_block ups865
_cod_depositor_comments
;
The following automatic conversions were performed:
'_symmetry_cell_setting' value 'Monoclinic' changed to 'monoclinic'
according to '/home/saulius/struct/CIF-dictionaries/cif_core.dic'
dictionary named 'cif_core.dic' version 2.4.1 from 2010-06-29.

Automatic conversion script
Id: cif_fix_enum 1555 2011-01-17 13:19:09Z saulius 
;
_cod_original_sg_symbol_H-M 'P 21/n'
_cod_database_code 7205805

loop_
_symmetry_equiv_pos_as_xyz
'x, y, z'
'-x+1/2, y+1/2, -z+1/2'
'-x, -y, -z'
'x-1/2, -y-1/2, z-1/2'

loop_
_atom_site_label
_atom_site_type_symbol
_atom_site_fract_x
_atom_site_fract_y
_atom_site_fract_z
_atom_site_U_iso_or_equiv
_atom_site_adp_type
_atom_site_occupancy
_atom_site_symmetry_multiplicity
_atom_site_calc_flag
_atom_site_refinement_flags
_atom_site_disorder_assembly
_atom_site_disorder_group
O1 O 0.16645(14) 0.47339(6) 0.59368(6) 0.0265(2) Uani 1 1 d . . .
O2 O -0.05230(17) 0.36358(7) 0.55279(6) 0.0345(2) Uani 1 1 d . . .
O3 O -0.17316(15) 0.48567(7) 0.61301(6) 0.0346(2) Uani 1 1 d . . .
O1W O 0.51785(15) 0.62110(7) 0.49546(6) 0.0257(2) Uani 1 1 d D . .
H1W1 H 0.609(2) 0.5912(11) 0.4708(10) 0.039 Uiso 1 1 d D . .
H1W2 H 0.403(2) 0.6089(11) 0.4718(11) 0.039 Uiso 1 1 d D . .
N1 N 0.48926(15) 0.64760(7) 0.65865(6) 0.0200(2) Uani 1 1 d . . .
H1 H 0.5255 0.6360 0.6072 0.024 Uiso 1 1 calc R . .
N2 N 0.31875(15) 0.61174(7) 0.69489(6) 0.0198(2) Uani 1 1 d . . .
H2A H 0.2254 0.5731 0.6707 0.024 Uiso 1 1 calc R . .
N3 N -0.02295(17) 0.44062(8) 0.58634(6) 0.0234(2) Uani 1 1 d . . .
C1 C 0.59546(18) 0.70417(8) 0.71379(7) 0.0188(2) Uani 1 1 d . . .
C2 C 0.48716(18) 0.70318(8) 0.78735(7) 0.0201(2) Uani 1 1 d . . .
H2 H 0.5250 0.7365 0.8374 0.024 Uiso 1 1 calc R . .
C3 C 0.31302(18) 0.64416(8) 0.77383(7) 0.0191(2) Uani 1 1 d . . .
C4 C 0.14658(18) 0.61784(8) 0.83059(7) 0.0198(2) Uani 1 1 d . . .
C5 C -0.00957(19) 0.55177(9) 0.80842(8) 0.0240(3) Uani 1 1 d . . .
H5 H -0.0104 0.5224 0.7551 0.029 Uiso 1 1 calc R . .
C6 C -0.1637(2) 0.52878(9) 0.86398(9) 0.0268(3) Uani 1 1 d . . .
H6 H -0.2690 0.4834 0.8487 0.032 Uiso 1 1 calc R . .
C7 C -0.1647(2) 0.57173(9) 0.94165(9) 0.0279(3) Uani 1 1 d . . .
H7 H -0.2701 0.5557 0.9797 0.033 Uiso 1 1 calc R . .
C8 C -0.0117(2) 0.63805(10) 0.96363(9) 0.0303(3) Uani 1 1 d . . .
H8 H -0.0129 0.6680 1.0166 0.036 Uiso 1 1 calc R . .
C9 C 0.1438(2) 0.66107(9) 0.90851(8) 0.0268(3) Uani 1 1 d . . .
H9 H 0.2486 0.7065 0.9241 0.032 Uiso 1 1 calc R . .
C10 C 0.78885(18) 0.75481(8) 0.69306(7) 0.0193(2) Uani 1 1 d . . .
C11 C 0.88170(19) 0.74202(9) 0.61664(8) 0.0236(3) Uani 1 1 d . . .
H11 H 0.8193 0.6997 0.5766 0.028 Uiso 1 1 calc R . .
C12 C 1.0652(2) 0.79084(9) 0.59873(8) 0.0257(3) Uani 1 1 d . . .
H12 H 1.1271 0.7823 0.5463 0.031 Uiso 1 1 calc R . .
C13 C 1.1579(2) 0.85202(9) 0.65726(8) 0.0249(3) Uani 1 1 d . . .
H13 H 1.2830 0.8855 0.6449 0.030 Uiso 1 1 calc R . .
C14 C 1.0679(2) 0.86414(9) 0.73368(9) 0.0261(3) Uani 1 1 d . . .
H14 H 1.1326 0.9055 0.7740 0.031 Uiso 1 1 calc R . .
C15 C 0.88375(19) 0.81633(8) 0.75180(8) 0.0228(3) Uani 1 1 d . . .
H15 H 0.8221 0.8254 0.8042 0.027 Uiso 1 1 calc R . .

loop_
_atom_site_aniso_label
_atom_site_aniso_U_11
_atom_site_aniso_U_22
_atom_site_aniso_U_33
_atom_site_aniso_U_23
_atom_site_aniso_U_13
_atom_site_aniso_U_12
O1 0.0217(4) 0.0312(5) 0.0265(5) -0.0050(4) 0.0002(3) -0.0080(4)
O2 0.0442(6) 0.0285(5) 0.0298(5) -0.0014(4) -0.0069(4) -0.0136(4)
O3 0.0233(5) 0.0460(6) 0.0343(5) 0.0030(4) 0.0011(4) 0.0026(4)
O1W 0.0199(4) 0.0348(5) 0.0220(5) -0.0020(4) -0.0021(3) -0.0028(4)
N1 0.0176(5) 0.0218(5) 0.0208(5) -0.0019(4) 0.0032(4) -0.0006(4)
N2 0.0175(5) 0.0205(5) 0.0216(5) -0.0016(4) 0.0025(4) -0.0018(4)
N3 0.0250(5) 0.0272(5) 0.0174(5) 0.0060(4) -0.0044(4) -0.0063(4)
C1 0.0172(5) 0.0169(5) 0.0219(6) 0.0001(4) -0.0014(4) 0.0034(4)
C2 0.0203(6) 0.0194(6) 0.0206(6) -0.0019(4) 0.0011(4) 0.0015(4)
C3 0.0196(6) 0.0170(5) 0.0206(6) 0.0002(4) 0.0010(4) 0.0045(4)
C4 0.0186(5) 0.0183(5) 0.0224(6) 0.0020(4) 0.0016(4) 0.0042(4)
C5 0.0223(6) 0.0244(6) 0.0253(6) -0.0027(5) 0.0016(5) 0.0021(5)
C6 0.0214(6) 0.0257(6) 0.0333(7) -0.0010(5) 0.0031(5) -0.0013(5)
C7 0.0254(6) 0.0286(7) 0.0306(7) 0.0016(5) 0.0089(5) 0.0009(5)
C8 0.0333(7) 0.0333(7) 0.0251(7) -0.0054(5) 0.0082(5) -0.0036(5)
C9 0.0273(6) 0.0267(6) 0.0267(7) -0.0034(5) 0.0050(5) -0.0047(5)
C10 0.0174(5) 0.0177(5) 0.0224(6) 0.0017(4) -0.0010(4) 0.0022(4)
C11 0.0224(6) 0.0255(6) 0.0228(6) -0.0031(5) -0.0001(5) -0.0039(5)
C12 0.0242(6) 0.0285(7) 0.0247(6) -0.0007(5) 0.0038(5) -0.0038(5)
C13 0.0197(6) 0.0229(6) 0.0319(7) 0.0011(5) -0.0011(5) -0.0030(5)
C14 0.0234(6) 0.0230(6) 0.0311(7) -0.0048(5) -0.0040(5) -0.0023(5)
C15 0.0224(6) 0.0226(6) 0.0233(6) -0.0027(5) -0.0003(5) 0.0012(5)

loop_
_atom_type_symbol
_atom_type_description
_atom_type_scat_dispersion_real
_atom_type_scat_dispersion_imag
_atom_type_scat_source
C C 0.0033 0.0016 'International Tables Vol C Tables 4.2.6.8 and 6.1.1.4'
H H 0.0000 0.0000 'International Tables Vol C Tables 4.2.6.8 and 6.1.1.4'
N N 0.0061 0.0033 'International Tables Vol C Tables 4.2.6.8 and 6.1.1.4'
O O 0.0106 0.0060 'International Tables Vol C Tables 4.2.6.8 and 6.1.1.4'

loop_
_geom_angle_atom_site_label_1
_geom_angle_atom_site_label_2
_geom_angle_atom_site_label_3
_geom_angle
_geom_angle_site_symmetry_1
_geom_angle_site_symmetry_3
_geom_angle_publ_flag
H1W1 O1W H1W2 106.2(15) . . ?
N2 N1 C1 108.96(10) . . ?
N2 N1 H1 125.5 . . ?
C1 N1 H1 125.5 . . ?
N1 N2 C3 109.51(10) . . ?
N1 N2 H2A 125.2 . . ?
C3 N2 H2A 125.2 . . ?
O3 N3 O2 121.44(11) . . ?
O3 N3 O1 119.59(11) . . ?
O2 N3 O1 118.97(11) . . ?
N1 C1 C2 107.45(10) . . ?
N1 C1 C10 122.39(11) . . ?
C2 C1 C10 130.16(11) . . ?
C3 C2 C1 106.96(10) . . ?
C3 C2 H2 126.5 . . ?
C1 C2 H2 126.5 . . ?
N2 C3 C2 107.13(10) . . ?
N2 C3 C4 123.09(11) . . ?
C2 C3 C4 129.78(11) . . ?
C9 C4 C5 119.14(11) . . ?
C9 C4 C3 118.80(11) . . ?
C5 C4 C3 122.06(11) . . ?
C6 C5 C4 120.22(12) . . ?
C6 C5 H5 119.9 . . ?
C4 C5 H5 119.9 . . ?
C7 C6 C5 120.30(12) . . ?
C7 C6 H6 119.9 . . ?
C5 C6 H6 119.9 . . ?
C8 C7 C6 119.75(12) . . ?
C8 C7 H7 120.1 . . ?
C6 C7 H7 120.1 . . ?
C7 C8 C9 120.26(13) . . ?
C7 C8 H8 119.9 . . ?
C9 C8 H8 119.9 . . ?
C8 C9 C4 120.32(12) . . ?
C8 C9 H9 119.8 . . ?
C4 C9 H9 119.8 . . ?
C11 C10 C15 119.26(11) . . ?
C11 C10 C1 121.53(11) . . ?
C15 C10 C1 119.20(11) . . ?
C12 C11 C10 120.30(11) . . ?
C12 C11 H11 119.9 . . ?
C10 C11 H11 119.9 . . ?
C13 C12 C11 120.08(12) . . ?
C13 C12 H12 120.0 . . ?
C11 C12 H12 120.0 . . ?
C14 C13 C12 119.86(12) . . ?
C14 C13 H13 120.1 . . ?
C12 C13 H13 120.1 . . ?
C13 C14 C15 120.45(12) . . ?
C13 C14 H14 119.8 . . ?
C15 C14 H14 119.8 . . ?
C14 C15 C10 120.04(12) . . ?
C14 C15 H15 120.0 . . ?
C10 C15 H15 120.0 . . ?

loop_
_geom_bond_atom_site_label_1
_geom_bond_atom_site_label_2
_geom_bond_distance
_geom_bond_site_symmetry_2
_geom_bond_publ_flag
O1 N3 1.2741(13) . ?
O2 N3 1.2420(14) . ?
O3 N3 1.2378(15) . ?
O1W H1W1 0.833(13) . ?
O1W H1W2 0.809(13) . ?
N1 N2 1.3458(14) . ?
N1 C1 1.3461(15) . ?
N1 H1 0.8800 . ?
N2 C3 1.3461(15) . ?
N2 H2A 0.8800 . ?
C1 C2 1.3894(16) . ?
C1 C10 1.4669(16) . ?
C2 C3 1.3888(16) . ?
C2 H2 0.9500 . ?
C3 C4 1.4692(16) . ?
C4 C9 1.3920(18) . ?
C4 C5 1.3948(17) . ?
C5 C6 1.3874(17) . ?
C5 H5 0.9500 . ?
C6 C7 1.3859(19) . ?
C6 H6 0.9500 . ?
C7 C8 1.3833(19) . ?
C7 H7 0.9500 . ?
C8 C9 1.3887(18) . ?
C8 H8 0.9500 . ?
C9 H9 0.9500 . ?
C10 C11 1.3933(17) . ?
C10 C15 1.3973(17) . ?
C11 C12 1.3898(17) . ?
C11 H11 0.9500 . ?
C12 C13 1.3869(18) . ?
C12 H12 0.9500 . ?
C13 C14 1.3842(19) . ?
C13 H13 0.9500 . ?
C14 C15 1.3868(17) . ?
C14 H14 0.9500 . ?
C15 H15 0.9500 . ?

loop_
_geom_hbond_atom_site_label_D
_geom_hbond_atom_site_label_H
_geom_hbond_atom_site_label_A
_geom_hbond_distance_DH
_geom_hbond_distance_HA
_geom_hbond_distance_DA
_geom_hbond_angle_DHA
_geom_hbond_site_symmetry_A
O1W H1W1 O1 0.833(13) 2.015(13) 2.8473(13) 176.0(17) 3_666
O1W H1W2 O2 0.809(13) 2.243(13) 2.9753(14) 150.8(15) 3_566
O1W H1W2 O3 0.809(13) 2.352(15) 3.0940(13) 152.9(15) 3_566
O1W H1W2 N3 0.809(13) 2.602(13) 3.4056(14) 172.5(16) 3_566
N1 H1 O1W 0.88 1.79 2.6485(14) 163.0 .
N2 H2A O1 0.88 1.91 2.7044(13) 148.9 .

loop_
_geom_torsion_atom_site_label_1
_geom_torsion_atom_site_label_2
_geom_torsion_atom_site_label_3
_geom_torsion_atom_site_label_4
_geom_torsion
_geom_torsion_site_symmetry_1
_geom_torsion_site_symmetry_2
_geom_torsion_site_symmetry_3
_geom_torsion_site_symmetry_4
_geom_torsion_publ_flag
C1 N1 N2 C3 -0.31(13) . . . . ?
N2 N1 C1 C2 0.23(13) . . . . ?
N2 N1 C1 C10 -179.49(10) . . . . ?
N1 C1 C2 C3 -0.08(13) . . . . ?
C10 C1 C2 C3 179.62(11) . . . . ?
N1 N2 C3 C2 0.25(13) . . . . ?
N1 N2 C3 C4 -179.70(10) . . . . ?
C1 C2 C3 N2 -0.11(13) . . . . ?
C1 C2 C3 C4 179.84(11) . . . . ?
N2 C3 C4 C9 -174.59(11) . . . . ?
C2 C3 C4 C9 5.47(19) . . . . ?
N2 C3 C4 C5 4.70(18) . . . . ?
C2 C3 C4 C5 -175.25(12) . . . . ?
C9 C4 C5 C6 -0.85(18) . . . . ?
C3 C4 C5 C6 179.87(11) . . . . ?
C4 C5 C6 C7 0.47(19) . . . . ?
C5 C6 C7 C8 0.2(2) . . . . ?
C6 C7 C8 C9 -0.6(2) . . . . ?
C7 C8 C9 C4 0.2(2) . . . . ?
C5 C4 C9 C8 0.52(19) . . . . ?
C3 C4 C9 C8 179.82(12) . . . . ?
N1 C1 C10 C11 -4.48(17) . . . . ?
C2 C1 C10 C11 175.87(12) . . . . ?
N1 C1 C10 C15 176.42(11) . . . . ?
C2 C1 C10 C15 -3.23(19) . . . . ?
C15 C10 C11 C12 -0.80(18) . . . . ?
C1 C10 C11 C12 -179.90(11) . . . . ?
C10 C11 C12 C13 0.58(19) . . . . ?
C11 C12 C13 C14 0.22(19) . . . . ?
C12 C13 C14 C15 -0.79(19) . . . . ?
C13 C14 C15 C10 0.56(19) . . . . ?
C11 C10 C15 C14 0.24(18) . . . . ?
C1 C10 C15 C14 179.36(11) . . . . ?
